data_1553181
loop_
_publ_author_name
'Patra, Atanu'
'Bhunia, Anup'
'Yetra, Santhivardhana Reddy'
'Gonnade, Rajesh G.'
'Biju, Akkattu T.'

_publ_section_title
;
 Diastereoselective synthesis of cyclopentanone-fused spirooxindoles by
 N-heterocyclic carbene-catalyzed homoenolate annulation with isatilidenes
;
_journal_issue 12
_journal_name_full 'Organic Chemistry Frontiers'
_journal_page_first 1584
_journal_paper_doi 10.1039/C5QO00242G
_journal_volume 2
_journal_year 2015
_chemical_formula_moiety 'C29 H27 N O4'
_chemical_formula_sum 'C29 H27 N O4'
_chemical_formula_weight 453.51
_space_group_crystal_system triclinic
_space_group_IT_number 2
_space_group_name_Hall '-P 1'
_space_group_name_H-M_alt 'P -1'
_atom_sites_solution_hydrogens geom
_audit_creation_method SHELXL-2014/7
_audit_update_record
;
2015-07-20 deposited with the CCDC.
2015-09-28 downloaded from the CCDC.
;
_cell_angle_alpha 88.719(3)
_cell_angle_beta 87.476(3)
_cell_angle_gamma 80.292(3)
_cell_formula_units_Z 4
_cell_length_a 10.7670(9)
_cell_length_b 11.4830(9)
_cell_length_c 19.2866(15)
_cell_measurement_reflns_used 9868
_cell_measurement_temperature 90(2)
_cell_measurement_theta_max 28.42
_cell_measurement_theta_min 2.23
_cell_volume 2347.8(3)
_computing_cell_refinement 'Bruker SAINT'
_computing_data_collection 'Bruker APEX2'
_computing_data_reduction 'Bruker SAINT'
_computing_molecular_graphics 'Bruker SHELXTL'
_computing_publication_material 'Bruker SHELXTL'
_computing_structure_refinement 'SHELXL-2014/7 (Sheldrick, 2014)'
_computing_structure_solution 'SHELXS-97 (Sheldrick, 2008)'
_diffrn_ambient_temperature 90(2)
_diffrn_measured_fraction_theta_full 1.000
_diffrn_measured_fraction_theta_max 1.000
_diffrn_measurement_device_type 'Bruker APEX-II CCD'
_diffrn_measurement_method '\f and \w scans'
_diffrn_radiation_type MoK\a
_diffrn_radiation_wavelength 0.71073
_diffrn_reflns_av_R_equivalents 0.0359
_diffrn_reflns_av_unetI/netI 0.0300
_diffrn_reflns_Laue_measured_fraction_full 1.000
_diffrn_reflns_Laue_measured_fraction_max 1.000
_diffrn_reflns_limit_h_max 13
_diffrn_reflns_limit_h_min -13
_diffrn_reflns_limit_k_max 14
_diffrn_reflns_limit_k_min -14
_diffrn_reflns_limit_l_max 23
_diffrn_reflns_limit_l_min -23
_diffrn_reflns_number 35150
_diffrn_reflns_point_group_measured_fraction_full 1.000
_diffrn_reflns_point_group_measured_fraction_max 1.000
_diffrn_reflns_theta_full 25.242
_diffrn_reflns_theta_max 25.999
_diffrn_reflns_theta_min 1.799
_diffrn_source 'sealed tube'
_exptl_absorpt_coefficient_mu 0.085
_exptl_absorpt_correction_T_max 0.961
_exptl_absorpt_correction_T_min 0.961
_exptl_absorpt_correction_type multi-scan
_exptl_absorpt_process_details 'Bruker SADABS'
_exptl_crystal_colour colourless
_exptl_crystal_density_diffrn 1.283
_exptl_crystal_description plate
_exptl_crystal_F_000 960
_exptl_crystal_recrystallization_method 'Re-crystallisation from solvent: Dichloromethane-petroleum ether'
_exptl_crystal_size_max 0.470
_exptl_crystal_size_mid 0.440
_exptl_crystal_size_min 0.130
_refine_diff_density_max 0.331
_refine_diff_density_min -0.212
_refine_diff_density_rms 0.039
_refine_ls_extinction_method none
_refine_ls_goodness_of_fit_ref 1.031
_refine_ls_hydrogen_treatment constr
_refine_ls_matrix_type full
_refine_ls_number_parameters 619
_refine_ls_number_reflns 9223
_refine_ls_number_restraints 0
_refine_ls_restrained_S_all 1.031
_refine_ls_R_factor_all 0.0393
_refine_ls_R_factor_gt 0.0357
_refine_ls_shift/su_max 0.000
_refine_ls_shift/su_mean 0.000
_refine_ls_structure_factor_coef Fsqd
_refine_ls_weighting_details 'w=1/[\s^2^(Fo^2^)+(0.0329P)^2^+1.1053P] where P=(Fo^2^+2Fc^2^)/3'
_refine_ls_weighting_scheme calc
_refine_ls_wR_factor_gt 0.0876
_refine_ls_wR_factor_ref 0.0906
_reflns_Friedel_coverage 0.000
_reflns_number_gt 8423
_reflns_number_total 9223
_reflns_threshold_expression 'I > 2\s(I)'
_cod_data_source_file c5qo00242g2.cif
_cod_data_source_block shelx
_cod_database_code 1553181
_shelx_shelxl_version_number 2014/7
_shelx_space_group_comment
;
The symmetry employed for this shelxl refinement is uniquely defined
by the following loop, which should always be used as a source of
symmetry information in preference to the above space-group names.
They are only intended as comments.
;
_shelx_estimated_absorpt_t_min 0.961
_shelx_estimated_absorpt_t_max 0.989

loop_
_space_group_symop_operation_xyz
'x, y, z'
'-x, -y, -z'

loop_
_atom_site_label
_atom_site_type_symbol
_atom_site_fract_x
_atom_site_fract_y
_atom_site_fract_z
_atom_site_U_iso_or_equiv
_atom_site_adp_type
_atom_site_occupancy
_atom_site_site_symmetry_order
_atom_site_calc_flag
_atom_site_refinement_flags_posn
_atom_site_refinement_flags_adp
O1 O 0.90813(8) 0.30490(8) 0.45067(4) 0.02074(18) Uani 1 1 d . .
O2 O 0.68298(8) 0.50421(7) 0.33679(4) 0.02150(19) Uani 1 1 d . .
O3 O 0.68045(8) 0.34849(8) 0.63316(4) 0.02287(19) Uani 1 1 d . .
O4 O 0.86901(8) 0.37150(8) 0.58360(4) 0.01953(18) Uani 1 1 d . .
O5 O 0.69333(8) 0.80462(7) 0.07240(4) 0.02191(19) Uani 1 1 d . .
O6 O 0.81593(8) 0.62573(8) 0.21203(5) 0.02410(19) Uani 1 1 d . .
O7 O 0.73673(10) 0.51231(8) -0.05348(5) 0.0310(2) Uani 1 1 d . .
O8 O 0.82622(8) 0.66780(8) -0.02374(4) 0.02118(18) Uani 1 1 d . .
N1 N 0.71623(9) 0.33470(8) 0.51526(5) 0.0161(2) Uani 1 1 d . .
N2 N 0.68197(9) 0.60769(8) 0.04924(5) 0.0173(2) Uani 1 1 d . .
C1 C 0.70884(11) 0.30978(10) 0.39334(6) 0.0162(2) Uani 1 1 d . .
C2 C 0.57987(11) 0.33099(10) 0.42707(6) 0.0162(2) Uani 1 1 d . .
C3 C 0.46433(11) 0.34141(10) 0.39697(6) 0.0194(2) Uani 1 1 d . .
H3 H 0.4594 0.3337 0.3483 0.023 Uiso 1 1 calc R U
C4 C 0.35556(11) 0.36333(10) 0.43934(7) 0.0204(2) Uani 1 1 d . .
H4 H 0.2752 0.3702 0.4197 0.024 Uiso 1 1 calc R U
C5 C 0.36401(11) 0.37528(10) 0.51044(7) 0.0198(2) Uani 1 1 d . .
H5 H 0.2887 0.3907 0.5387 0.024 Uiso 1 1 calc R U
C6 C 0.47984(11) 0.36529(10) 0.54143(6) 0.0183(2) Uani 1 1 d . .
H6 H 0.4850 0.3735 0.5901 0.022 Uiso 1 1 calc R U
C7 C 0.58698(11) 0.34298(10) 0.49839(6) 0.0158(2) Uani 1 1 d . .
C8 C 0.79489(11) 0.31585(10) 0.45461(6) 0.0160(2) Uani 1 1 d . .
C9 C 0.74459(11) 0.19253(10) 0.35243(6) 0.0162(2) Uani 1 1 d . .
H9 H 0.6727 0.1882 0.3220 0.019 Uiso 1 1 calc R U
C10 C 0.85707(11) 0.21287(10) 0.30345(6) 0.0174(2) Uani 1 1 d . .
H10 H 0.9340 0.2068 0.3314 0.021 Uiso 1 1 calc R U
C11 C 0.81927(11) 0.34177(10) 0.27917(6) 0.0194(2) Uani 1 1 d . .
H11B H 0.8947 0.3801 0.2720 0.023 Uiso 1 1 calc R U
H11A H 0.7750 0.3457 0.2350 0.023 Uiso 1 1 calc R U
C12 C 0.73265(11) 0.40204(10) 0.33637(6) 0.0167(2) Uani 1 1 d . .
C13 C 0.76181(11) 0.08062(10) 0.39615(6) 0.0177(2) Uani 1 1 d . .
C14 C 0.87915(12) 0.02739(11) 0.41877(6) 0.0219(3) Uani 1 1 d . .
H14 H 0.9514 0.0626 0.4075 0.026 Uiso 1 1 calc R U
C15 C 0.89150(13) -0.07692(11) 0.45780(7) 0.0250(3) Uani 1 1 d . .
H15 H 0.9720 -0.1128 0.4729 0.030 Uiso 1 1 calc R U
C16 C 0.78713(14) -0.12840(11) 0.47459(6) 0.0259(3) Uani 1 1 d . .
H16 H 0.7960 -0.2000 0.5010 0.031 Uiso 1 1 calc R U
C17 C 0.66939(13) -0.07603(11) 0.45304(7) 0.0264(3) Uani 1 1 d . .
H17 H 0.5974 -0.1110 0.4652 0.032 Uiso 1 1 calc R U
C18 C 0.65683(12) 0.02771(11) 0.41365(6) 0.0219(3) Uani 1 1 d . .
H18 H 0.5761 0.0630 0.3985 0.026 Uiso 1 1 calc R U
C19 C 0.88317(11) 0.12269(10) 0.24638(6) 0.0175(2) Uani 1 1 d . .
C20 C 1.00108(12) 0.05187(11) 0.23845(7) 0.0237(3) Uani 1 1 d . .
H20 H 1.0660 0.0616 0.2685 0.028 Uiso 1 1 calc R U
C21 C 1.02507(14) -0.03287(12) 0.18709(7) 0.0303(3) Uani 1 1 d . .
H21 H 1.1062 -0.0801 0.1820 0.036 Uiso 1 1 calc R U
C22 C 0.93071(14) -0.04861(12) 0.14333(7) 0.0297(3) Uani 1 1 d . .
H22 H 0.9465 -0.1076 0.1088 0.036 Uiso 1 1 calc R U
C23 C 0.81347(13) 0.02183(12) 0.15019(7) 0.0260(3) Uani 1 1 d . .
H23 H 0.7488 0.0118 0.1200 0.031 Uiso 1 1 calc R U
C24 C 0.79001(12) 0.10712(11) 0.20102(6) 0.0218(3) Uani 1 1 d . .
H24 H 0.7094 0.1556 0.2050 0.026 Uiso 1 1 calc R U
C25 C 0.75223(11) 0.35151(10) 0.58384(6) 0.0171(2) Uani 1 1 d . .
C26 C 0.93153(11) 0.37831(11) 0.65093(6) 0.0209(3) Uani 1 1 d . .
C27 C 1.06260(12) 0.39418(12) 0.62556(7) 0.0257(3) Uani 1 1 d . .
H27B H 1.1020 0.3249 0.5990 0.039 Uiso 1 1 calc R U
H27C H 1.1135 0.4030 0.6654 0.039 Uiso 1 1 calc R U
H27A H 1.0572 0.4650 0.5958 0.039 Uiso 1 1 calc R U
C28 C 0.93393(13) 0.26371(12) 0.69186(7) 0.0280(3) Uani 1 1 d . .
H28C H 0.8480 0.2563 0.7080 0.042 Uiso 1 1 calc R U
H28B H 0.9868 0.2638 0.7319 0.042 Uiso 1 1 calc R U
H28A H 0.9686 0.1969 0.6621 0.042 Uiso 1 1 calc R U
C29 C 0.86758(13) 0.48497(12) 0.69180(7) 0.0290(3) Uani 1 1 d . .
H29A H 0.8703 0.5570 0.6639 0.044 Uiso 1 1 calc R U
H29B H 0.9116 0.4893 0.7348 0.044 Uiso 1 1 calc R U
H29C H 0.7796 0.4775 0.7030 0.044 Uiso 1 1 calc R U
C30 C 0.61029(11) 0.67959(10) 0.16101(6) 0.0163(2) Uani 1 1 d . .
C31 C 0.58441(10) 0.55694(10) 0.15126(6) 0.0168(2) Uani 1 1 d . .
C32 C 0.52495(11) 0.48626(11) 0.19628(6) 0.0195(2) Uani 1 1 d . .
H32 H 0.4951 0.5130 0.2412 0.023 Uiso 1 1 calc R U
C33 C 0.50986(12) 0.37507(11) 0.17418(7) 0.0232(3) Uani 1 1 d . .
H33 H 0.4699 0.3249 0.2044 0.028 Uiso 1 1 calc R U
C34 C 0.55290(12) 0.33702(11) 0.10819(7) 0.0258(3) Uani 1 1 d . .
H34 H 0.5421 0.2607 0.0942 0.031 Uiso 1 1 calc R U
C35 C 0.61142(12) 0.40774(11) 0.06209(7) 0.0232(3) Uani 1 1 d . .
H35 H 0.6398 0.3817 0.0168 0.028 Uiso 1 1 calc R U
C36 C 0.62641(11) 0.51805(10) 0.08518(6) 0.0177(2) Uani 1 1 d . .
C37 C 0.66656(10) 0.71051(10) 0.08975(6) 0.0166(2) Uani 1 1 d . .
C38 C 0.49724(11) 0.77206(10) 0.18767(6) 0.0160(2) Uani 1 1 d . .
H38 H 0.4523 0.7322 0.2253 0.019 Uiso 1 1 calc R U
C39 C 0.55844(11) 0.86690(10) 0.22298(6) 0.0180(2) Uani 1 1 d . .
H39 H 0.5931 0.9162 0.1860 0.022 Uiso 1 1 calc R U
C40 C 0.66965(12) 0.79284(11) 0.26002(6) 0.0214(3) Uani 1 1 d . .
H40B H 0.7374 0.8398 0.2662 0.026 Uiso 1 1 calc R U
H40A H 0.6416 0.7651 0.3062 0.026 Uiso 1 1 calc R U
C41 C 0.71522(11) 0.68963(11) 0.21296(6) 0.0185(2) Uani 1 1 d . .
C42 C 0.40158(11) 0.81393(10) 0.13328(6) 0.0171(2) Uani 1 1 d . .
C43 C 0.30819(11) 0.74621(10) 0.12233(6) 0.0194(2) Uani 1 1 d . .
H43 H 0.3047 0.6770 0.1498 0.023 Uiso 1 1 calc R U
C44 C 0.22030(12) 0.77874(11) 0.07180(7) 0.0231(3) Uani 1 1 d . .
H44 H 0.1579 0.7313 0.0646 0.028 Uiso 1 1 calc R U
C45 C 0.22330(12) 0.88006(12) 0.03190(6) 0.0246(3) Uani 1 1 d . .
H45 H 0.1627 0.9026 -0.0024 0.029 Uiso 1 1 calc R U
C46 C 0.31510(13) 0.94839(12) 0.04220(7) 0.0252(3) Uani 1 1 d . .
H46 H 0.3174 1.0181 0.0150 0.030 Uiso 1 1 calc R U
C47 C 0.40405(12) 0.91514(11) 0.09233(6) 0.0223(3) Uani 1 1 d . .
H47 H 0.4673 0.9621 0.0987 0.027 Uiso 1 1 calc R U
C48 C 0.46466(11) 0.94711(10) 0.26853(6) 0.0180(2) Uani 1 1 d . .
C49 C 0.43036(11) 1.06627(11) 0.25092(6) 0.0203(2) Uani 1 1 d . .
H49 H 0.4694 1.0978 0.2113 0.024 Uiso 1 1 calc R U
C50 C 0.33985(12) 1.13947(11) 0.29062(7) 0.0233(3) Uani 1 1 d . .
H50 H 0.3171 1.2204 0.2778 0.028 Uiso 1 1 calc R U
C51 C 0.28274(12) 1.09512(12) 0.34873(7) 0.0252(3) Uani 1 1 d . .
H51 H 0.2208 1.1453 0.3758 0.030 Uiso 1 1 calc R U
C52 C 0.31659(13) 0.97664(12) 0.36722(7) 0.0265(3) Uani 1 1 d . .
H52 H 0.2781 0.9457 0.4072 0.032 Uiso 1 1 calc R U
C53 C 0.40651(12) 0.90352(11) 0.32733(7) 0.0233(3) Uani 1 1 d . .
H53 H 0.4288 0.8226 0.3402 0.028 Uiso 1 1 calc R U
C54 C 0.74944(11) 0.59012(10) -0.01540(6) 0.0187(2) Uani 1 1 d . .
C55 C 0.90565(11) 0.67191(12) -0.08857(6) 0.0220(3) Uani 1 1 d . .
C56 C 0.99313(15) 0.55528(16) -0.09909(9) 0.0469(5) Uani 1 1 d . .
H56C H 1.0399 0.5337 -0.0570 0.070 Uiso 1 1 calc R U
H56B H 1.0526 0.5628 -0.1382 0.070 Uiso 1 1 calc R U
H56A H 0.9435 0.4938 -0.1089 0.070 Uiso 1 1 calc R U
C57 C 0.82136(13) 0.70513(13) -0.14911(7) 0.0292(3) Uani 1 1 d . .
H57B H 0.7735 0.6415 -0.1569 0.044 Uiso 1 1 calc R U
H57C H 0.8732 0.7172 -0.1909 0.044 Uiso 1 1 calc R U
H57A H 0.7628 0.7782 -0.1387 0.044 Uiso 1 1 calc R U
C58 C 0.97740(15) 0.77018(17) -0.07314(8) 0.0408(4) Uani 1 1 d . .
H58A H 0.9177 0.8433 -0.0645 0.061 Uiso 1 1 calc R U
H58B H 1.0339 0.7822 -0.1129 0.061 Uiso 1 1 calc R U
H58C H 1.0271 0.7488 -0.0320 0.061 Uiso 1 1 calc R U

loop_
_atom_site_aniso_label
_atom_site_aniso_U_11
_atom_site_aniso_U_22
_atom_site_aniso_U_33
_atom_site_aniso_U_23
_atom_site_aniso_U_13
_atom_site_aniso_U_12
O1 0.0170(4) 0.0256(4) 0.0201(4) -0.0022(3) -0.0007(3) -0.0043(3)
O2 0.0258(4) 0.0167(4) 0.0216(4) 0.0006(3) 0.0008(3) -0.0031(3)
O3 0.0239(4) 0.0301(5) 0.0157(4) 0.0013(4) 0.0000(3) -0.0081(4)
O4 0.0200(4) 0.0257(4) 0.0144(4) -0.0006(3) -0.0028(3) -0.0077(3)
O5 0.0291(5) 0.0168(4) 0.0206(4) 0.0011(3) 0.0032(4) -0.0071(3)
O6 0.0200(4) 0.0284(5) 0.0226(5) 0.0014(4) -0.0022(3) -0.0002(4)
O7 0.0458(6) 0.0248(5) 0.0241(5) -0.0073(4) 0.0106(4) -0.0133(4)
O8 0.0206(4) 0.0279(5) 0.0163(4) -0.0012(3) 0.0030(3) -0.0084(3)
N1 0.0171(5) 0.0165(5) 0.0152(5) 0.0004(4) -0.0014(4) -0.0042(4)
N2 0.0193(5) 0.0154(5) 0.0174(5) -0.0004(4) 0.0016(4) -0.0039(4)
C1 0.0175(5) 0.0161(5) 0.0153(5) 0.0006(4) -0.0014(4) -0.0038(4)
C2 0.0189(6) 0.0121(5) 0.0179(6) 0.0011(4) 0.0002(4) -0.0040(4)
C3 0.0217(6) 0.0185(6) 0.0186(6) 0.0009(5) -0.0027(5) -0.0051(5)
C4 0.0174(6) 0.0175(6) 0.0267(6) 0.0015(5) -0.0036(5) -0.0041(4)
C5 0.0181(6) 0.0156(6) 0.0254(6) 0.0010(5) 0.0037(5) -0.0038(4)
C6 0.0223(6) 0.0146(5) 0.0183(6) 0.0009(4) 0.0011(5) -0.0045(4)
C7 0.0181(5) 0.0109(5) 0.0189(6) 0.0018(4) -0.0025(4) -0.0039(4)
C8 0.0202(6) 0.0123(5) 0.0158(5) 0.0006(4) -0.0009(4) -0.0038(4)
C9 0.0181(5) 0.0172(6) 0.0137(5) -0.0006(4) -0.0008(4) -0.0044(4)
C10 0.0178(5) 0.0191(6) 0.0159(6) 0.0006(4) -0.0002(4) -0.0044(4)
C11 0.0221(6) 0.0186(6) 0.0176(6) 0.0015(5) 0.0016(5) -0.0049(5)
C12 0.0176(5) 0.0182(6) 0.0158(6) 0.0009(4) -0.0035(4) -0.0065(4)
C13 0.0250(6) 0.0160(5) 0.0125(5) -0.0026(4) 0.0007(4) -0.0050(5)
C14 0.0252(6) 0.0209(6) 0.0205(6) 0.0003(5) -0.0018(5) -0.0062(5)
C15 0.0328(7) 0.0209(6) 0.0207(6) 0.0006(5) -0.0060(5) -0.0015(5)
C16 0.0449(8) 0.0165(6) 0.0170(6) 0.0008(5) 0.0005(5) -0.0071(5)
C17 0.0357(7) 0.0221(6) 0.0237(7) -0.0002(5) 0.0047(5) -0.0129(5)
C18 0.0256(6) 0.0212(6) 0.0198(6) -0.0015(5) 0.0009(5) -0.0067(5)
C19 0.0220(6) 0.0162(5) 0.0146(5) 0.0024(4) 0.0024(4) -0.0049(4)
C20 0.0254(6) 0.0253(6) 0.0191(6) 0.0027(5) -0.0014(5) -0.0006(5)
C21 0.0366(8) 0.0251(7) 0.0243(7) 0.0007(5) 0.0042(6) 0.0071(6)
C22 0.0462(8) 0.0214(6) 0.0212(6) -0.0042(5) 0.0068(6) -0.0064(6)
C23 0.0326(7) 0.0308(7) 0.0182(6) -0.0020(5) 0.0028(5) -0.0167(6)
C24 0.0210(6) 0.0262(6) 0.0191(6) -0.0001(5) 0.0029(5) -0.0076(5)
C25 0.0210(6) 0.0150(5) 0.0158(6) 0.0011(4) -0.0019(5) -0.0043(4)
C26 0.0229(6) 0.0254(6) 0.0155(6) -0.0012(5) -0.0061(5) -0.0055(5)
C27 0.0239(6) 0.0312(7) 0.0241(7) -0.0006(5) -0.0044(5) -0.0096(5)
C28 0.0305(7) 0.0294(7) 0.0253(7) 0.0057(5) -0.0075(5) -0.0080(6)
C29 0.0310(7) 0.0318(7) 0.0243(7) -0.0075(6) -0.0068(5) -0.0033(6)
C30 0.0176(5) 0.0164(5) 0.0149(5) 0.0018(4) -0.0008(4) -0.0031(4)
C31 0.0149(5) 0.0158(5) 0.0192(6) 0.0016(4) -0.0027(4) -0.0010(4)
C32 0.0183(6) 0.0195(6) 0.0200(6) 0.0047(5) -0.0010(5) -0.0018(4)
C33 0.0217(6) 0.0194(6) 0.0288(7) 0.0071(5) -0.0008(5) -0.0051(5)
C34 0.0276(7) 0.0165(6) 0.0342(7) -0.0010(5) 0.0001(5) -0.0065(5)
C35 0.0252(6) 0.0192(6) 0.0251(6) -0.0035(5) 0.0027(5) -0.0039(5)
C36 0.0154(5) 0.0172(6) 0.0200(6) 0.0028(5) -0.0001(4) -0.0021(4)
C37 0.0159(5) 0.0176(6) 0.0160(6) 0.0000(4) -0.0017(4) -0.0020(4)
C38 0.0183(5) 0.0155(5) 0.0142(5) 0.0003(4) 0.0006(4) -0.0031(4)
C39 0.0215(6) 0.0178(6) 0.0156(6) 0.0006(4) -0.0013(4) -0.0059(5)
C40 0.0230(6) 0.0223(6) 0.0194(6) -0.0008(5) -0.0047(5) -0.0046(5)
C41 0.0200(6) 0.0213(6) 0.0151(6) 0.0044(5) -0.0013(4) -0.0062(5)
C42 0.0189(6) 0.0173(6) 0.0138(5) -0.0027(4) 0.0007(4) 0.0003(4)
C43 0.0209(6) 0.0173(6) 0.0190(6) -0.0018(5) 0.0003(5) -0.0005(4)
C44 0.0214(6) 0.0243(6) 0.0233(6) -0.0060(5) -0.0030(5) -0.0020(5)
C45 0.0249(6) 0.0294(7) 0.0176(6) -0.0022(5) -0.0053(5) 0.0022(5)
C46 0.0323(7) 0.0233(6) 0.0188(6) 0.0049(5) -0.0027(5) -0.0010(5)
C47 0.0255(6) 0.0218(6) 0.0199(6) 0.0013(5) -0.0020(5) -0.0050(5)
C48 0.0205(6) 0.0191(6) 0.0159(6) -0.0023(4) -0.0035(4) -0.0063(5)
C49 0.0240(6) 0.0210(6) 0.0172(6) 0.0005(5) -0.0035(5) -0.0073(5)
C50 0.0273(6) 0.0204(6) 0.0224(6) -0.0023(5) -0.0072(5) -0.0022(5)
C51 0.0250(6) 0.0282(7) 0.0224(6) -0.0082(5) -0.0008(5) -0.0029(5)
C52 0.0330(7) 0.0284(7) 0.0198(6) -0.0023(5) 0.0044(5) -0.0109(5)
C53 0.0322(7) 0.0191(6) 0.0198(6) -0.0006(5) -0.0005(5) -0.0075(5)
C54 0.0195(6) 0.0177(6) 0.0179(6) 0.0016(5) 0.0004(4) -0.0009(4)
C55 0.0186(6) 0.0316(7) 0.0149(6) 0.0046(5) 0.0029(5) -0.0031(5)
C56 0.0371(8) 0.0501(10) 0.0420(9) 0.0202(8) 0.0213(7) 0.0173(7)
C57 0.0284(7) 0.0394(8) 0.0210(6) 0.0064(6) -0.0043(5) -0.0094(6)
C58 0.0393(8) 0.0688(11) 0.0224(7) 0.0026(7) 0.0016(6) -0.0338(8)

loop_
_atom_type_symbol
_atom_type_description
_atom_type_scat_dispersion_real
_atom_type_scat_dispersion_imag
_atom_type_scat_source
C C 0.0033 0.0016 'International Tables Vol C Tables 4.2.6.8 and 6.1.1.4'
H H 0.0000 0.0000 'International Tables Vol C Tables 4.2.6.8 and 6.1.1.4'
N N 0.0061 0.0033 'International Tables Vol C Tables 4.2.6.8 and 6.1.1.4'
O O 0.0106 0.0060 'International Tables Vol C Tables 4.2.6.8 and 6.1.1.4'

loop_
_geom_angle_atom_site_label_1
_geom_angle_atom_site_label_2
_geom_angle_atom_site_label_3
_geom_angle
C25 O4 C26 119.80(9)
C54 O8 C55 120.98(9)
C8 N1 C25 127.78(10)
C8 N1 C7 110.14(9)
C25 N1 C7 121.96(10)
C37 N2 C54 126.33(10)
C37 N2 C36 110.01(9)
C54 N2 C36 123.53(10)
C2 C1 C8 102.99(9)
C2 C1 C12 114.67(9)
C8 C1 C12 110.10(9)
C2 C1 C9 115.74(9)
C8 C1 C9 112.60(9)
C12 C1 C9 101.04(9)
C3 C2 C7 120.63(11)
C3 C2 C1 129.05(11)
C7 C2 C1 110.31(10)
C2 C3 C4 118.65(11)
C2 C3 H3 120.7
C4 C3 H3 120.7
C3 C4 C5 120.12(11)
C3 C4 H4 119.9
C5 C4 H4 119.9
C4 C5 C6 121.82(11)
C4 C5 H5 119.1
C6 C5 H5 119.1
C7 C6 C5 117.16(11)
C7 C6 H6 121.4
C5 C6 H6 121.4
C6 C7 C2 121.61(11)
C6 C7 N1 129.09(11)
C2 C7 N1 109.22(10)
O1 C8 N1 127.05(11)
O1 C8 C1 125.66(10)
N1 C8 C1 107.29(9)
C13 C9 C10 116.90(10)
C13 C9 C1 115.56(9)
C10 C9 C1 104.48(9)
C13 C9 H9 106.4
C10 C9 H9 106.4
C1 C9 H9 106.4
C19 C10 C11 115.56(10)
C19 C10 C9 112.15(9)
C11 C10 C9 103.11(9)
C19 C10 H10 108.6
C11 C10 H10 108.6
C9 C10 H10 108.6
C12 C11 C10 105.87(9)
C12 C11 H11B 110.6
C10 C11 H11B 110.6
C12 C11 H11A 110.6
C10 C11 H11A 110.6
H11B C11 H11A 108.7
O2 C12 C11 126.15(11)
O2 C12 C1 124.13(11)
C11 C12 C1 109.59(9)
C14 C13 C18 118.80(11)
C14 C13 C9 122.23(11)
C18 C13 C9 118.96(11)
C15 C14 C13 120.50(12)
C15 C14 H14 119.8
C13 C14 H14 119.8
C16 C15 C14 120.13(12)
C16 C15 H15 119.9
C14 C15 H15 119.9
C15 C16 C17 120.15(12)
C15 C16 H16 119.9
C17 C16 H16 119.9
C16 C17 C18 119.89(12)
C16 C17 H17 120.1
C18 C17 H17 120.1
C17 C18 C13 120.54(12)
C17 C18 H18 119.7
C13 C18 H18 119.7
C20 C19 C24 118.29(11)
C20 C19 C10 120.46(11)
C24 C19 C10 121.25(11)
C21 C20 C19 120.84(12)
C21 C20 H20 119.6
C19 C20 H20 119.6
C22 C21 C20 120.08(12)
C22 C21 H21 120.0
C20 C21 H21 120.0
C23 C22 C21 119.71(12)
C23 C22 H22 120.1
C21 C22 H22 120.1
C22 C23 C24 120.15(12)
C22 C23 H23 119.9
C24 C23 H23 119.9
C23 C24 C19 120.91(12)
C23 C24 H24 119.5
C19 C24 H24 119.5
O3 C25 O4 127.53(11)
O3 C25 N1 121.74(11)
O4 C25 N1 110.72(10)
O4 C26 C27 101.17(9)
O4 C26 C28 110.05(10)
C27 C26 C28 111.38(11)
O4 C26 C29 110.76(10)
C27 C26 C29 110.66(11)
C28 C26 C29 112.30(11)
C26 C27 H27B 109.5
C26 C27 H27C 109.5
H27B C27 H27C 109.5
C26 C27 H27A 109.5
H27B C27 H27A 109.5
H27C C27 H27A 109.5
C26 C28 H28C 109.5
C26 C28 H28B 109.5
H28C C28 H28B 109.5
C26 C28 H28A 109.5
H28C C28 H28A 109.5
H28B C28 H28A 109.5
C26 C29 H29A 109.5
C26 C29 H29B 109.5
H29A C29 H29B 109.5
C26 C29 H29C 109.5
H29A C29 H29C 109.5
H29B C29 H29C 109.5
C31 C30 C37 102.99(9)
C31 C30 C38 116.32(9)
C37 C30 C38 114.09(9)
C31 C30 C41 115.09(9)
C37 C30 C41 104.70(9)
C38 C30 C41 103.41(9)
C32 C31 C36 120.57(11)
C32 C31 C30 129.48(11)
C36 C31 C30 109.91(10)
C31 C32 C33 118.47(11)
C31 C32 H32 120.8
C33 C32 H32 120.8
C34 C33 C32 120.38(12)
C34 C33 H33 119.8
C32 C33 H33 119.8
C33 C34 C35 121.75(12)
C33 C34 H34 119.1
C35 C34 H34 119.1
C36 C35 C34 117.07(12)
C36 C35 H35 121.5
C34 C35 H35 121.5
C35 C36 C31 121.74(11)
C35 C36 N2 128.90(11)
C31 C36 N2 109.36(10)
O5 C37 N2 126.78(11)
O5 C37 C30 125.96(10)
N2 C37 C30 107.26(9)
C42 C38 C39 117.52(10)
C42 C38 C30 113.97(9)
C39 C38 C30 104.61(9)
C42 C38 H38 106.7
C39 C38 H38 106.7
C30 C38 H38 106.7
C48 C39 C40 116.03(10)
C48 C39 C38 112.18(9)
C40 C39 C38 102.98(9)
C48 C39 H39 108.4
C40 C39 H39 108.4
C38 C39 H39 108.4
C41 C40 C39 105.02(9)
C41 C40 H40B 110.7
C39 C40 H40B 110.7
C41 C40 H40A 110.7
C39 C40 H40A 110.7
H40B C40 H40A 108.8
O6 C41 C40 127.76(11)
O6 C41 C30 123.41(11)
C40 C41 C30 108.79(9)
C47 C42 C43 118.26(11)
C47 C42 C38 123.26(11)
C43 C42 C38 118.46(11)
C44 C43 C42 120.84(12)
C44 C43 H43 119.6
C42 C43 H43 119.6
C45 C44 C43 120.25(12)
C45 C44 H44 119.9
C43 C44 H44 119.9
C46 C45 C44 119.65(12)
C46 C45 H45 120.2
C44 C45 H45 120.2
C45 C46 C47 120.12(12)
C45 C46 H46 119.9
C47 C46 H46 119.9
C46 C47 C42 120.87(12)
C46 C47 H47 119.6
C42 C47 H47 119.6
C49 C48 C53 118.32(11)
C49 C48 C39 120.36(11)
C53 C48 C39 121.26(11)
C50 C49 C48 120.81(12)
C50 C49 H49 119.6
C48 C49 H49 119.6
C51 C50 C49 120.30(12)
C51 C50 H50 119.8
C49 C50 H50 119.8
C50 C51 C52 119.55(12)
C50 C51 H51 120.2
C52 C51 H51 120.2
C53 C52 C51 120.08(12)
C53 C52 H52 120.0
C51 C52 H52 120.0
C52 C53 C48 120.93(12)
C52 C53 H53 119.5
C48 C53 H53 119.5
O7 C54 O8 128.11(11)
O7 C54 N2 122.19(11)
O8 C54 N2 109.66(10)
O8 C55 C58 101.49(10)
O8 C55 C57 109.29(10)
C58 C55 C57 110.98(12)
O8 C55 C56 110.48(10)
C58 C55 C56 111.73(13)
C57 C55 C56 112.33(12)
C55 C56 H56C 109.5
C55 C56 H56B 109.5
H56C C56 H56B 109.5
C55 C56 H56A 109.5
H56C C56 H56A 109.5
H56B C56 H56A 109.5
C55 C57 H57B 109.5
C55 C57 H57C 109.5
H57B C57 H57C 109.5
C55 C57 H57A 109.5
H57B C57 H57A 109.5
H57C C57 H57A 109.5
C55 C58 H58A 109.5
C55 C58 H58B 109.5
H58A C58 H58B 109.5
C55 C58 H58C 109.5
H58A C58 H58C 109.5
H58B C58 H58C 109.5

loop_
_geom_bond_atom_site_label_1
_geom_bond_atom_site_label_2
_geom_bond_distance
O1 C8 1.2036(14)
O2 C12 1.2046(14)
O3 C25 1.2025(15)
O4 C25 1.3155(14)
O4 C26 1.4983(14)
O5 C37 1.2013(14)
O6 C41 1.2021(15)
O7 C54 1.1983(15)
O8 C54 1.3174(15)
O8 C55 1.4878(14)
N1 C8 1.4124(15)
N1 C25 1.4208(15)
N1 C7 1.4302(14)
N2 C37 1.4127(15)
N2 C54 1.4159(15)
N2 C36 1.4272(15)
C1 C2 1.4914(16)
C1 C8 1.5432(15)
C1 C12 1.5525(16)
C1 C9 1.5586(15)
C2 C3 1.3818(16)
C2 C7 1.3922(16)
C3 C4 1.3886(17)
C3 H3 0.9500
C4 C5 1.3896(18)
C4 H4 0.9500
C5 C6 1.3929(17)
C5 H5 0.9500
C6 C7 1.3824(17)
C6 H6 0.9500
C9 C13 1.5106(16)
C9 C10 1.5487(16)
C9 H9 1.0000
C10 C19 1.5127(16)
C10 C11 1.5357(16)
C10 H10 1.0000
C11 C12 1.5137(16)
C11 H11B 0.9900
C11 H11A 0.9900
C13 C14 1.3916(17)
C13 C18 1.3963(17)
C14 C15 1.3906(18)
C14 H14 0.9500
C15 C16 1.379(2)
C15 H15 0.9500
C16 C17 1.385(2)
C16 H16 0.9500
C17 C18 1.3888(18)
C17 H17 0.9500
C18 H18 0.9500
C19 C20 1.3916(17)
C19 C24 1.3959(17)
C20 C21 1.3894(19)
C20 H20 0.9500
C21 C22 1.386(2)
C21 H21 0.9500
C22 C23 1.382(2)
C22 H22 0.9500
C23 C24 1.3862(18)
C23 H23 0.9500
C24 H24 0.9500
C26 C27 1.5119(18)
C26 C28 1.5164(18)
C26 C29 1.5188(18)
C27 H27B 0.9800
C27 H27C 0.9800
C27 H27A 0.9800
C28 H28C 0.9800
C28 H28B 0.9800
C28 H28A 0.9800
C29 H29A 0.9800
C29 H29B 0.9800
C29 H29C 0.9800
C30 C31 1.4985(16)
C30 C37 1.5361(16)
C30 C38 1.5513(15)
C30 C41 1.5627(16)
C31 C32 1.3845(17)
C31 C36 1.3911(17)
C32 C33 1.3923(18)
C32 H32 0.9500
C33 C34 1.3892(19)
C33 H33 0.9500
C34 C35 1.3923(18)
C34 H34 0.9500
C35 C36 1.3890(17)
C35 H35 0.9500
C38 C42 1.5159(16)
C38 C39 1.5489(16)
C38 H38 1.0000
C39 C48 1.5114(16)
C39 C40 1.5401(16)
C39 H39 1.0000
C40 C41 1.5107(17)
C40 H40B 0.9900
C40 H40A 0.9900
C42 C47 1.3939(17)
C42 C43 1.3964(17)
C43 C44 1.3895(17)
C43 H43 0.9500
C44 C45 1.3847(19)
C44 H44 0.9500
C45 C46 1.3849(19)
C45 H45 0.9500
C46 C47 1.3926(18)
C46 H46 0.9500
C47 H47 0.9500
C48 C49 1.3942(17)
C48 C53 1.3951(17)
C49 C50 1.3890(18)
C49 H49 0.9500
C50 C51 1.3831(19)
C50 H50 0.9500
C51 C52 1.3905(19)
C51 H51 0.9500
C52 C53 1.3868(18)
C52 H52 0.9500
C53 H53 0.9500
C55 C58 1.513(2)
C55 C57 1.5129(17)
C55 C56 1.5139(19)
C56 H56C 0.9800
C56 H56B 0.9800
C56 H56A 0.9800
C57 H57B 0.9800
C57 H57C 0.9800
C57 H57A 0.9800
C58 H58A 0.9800
C58 H58B 0.9800
C58 H58C 0.9800
